data_4318819
loop_
_publ_author_name
'Guo Dong'
'Pang Ke-liang'
'Duan Chun-ying'
'He Cheng'
'Meng Qing-jin'

_publ_contact_author_address
;
Coordination Chemistry Institute
The State Key Laboratory of Coordinaiton Chemistry
Nanjing University , Nanjing 210093
P. R. China
;
_publ_contact_author_email duancy@nju.edu.cn
_publ_contact_author_fax '00 86 25 331 4502'
_publ_contact_author_name 'Dr. Duan Chun-ying'
_publ_contact_author_phone '00 86 25 359 7006'
_publ_section_title
;
 Design and Crystal Structures of Triple Helicates with Crystallographic
 Idealized D3 Symmetry: The Role of Side Chain Effect on Crystal Packing
;
_journal_name_full 'Inorganic Chemistry'
_journal_page_first 5978
_journal_page_last 5985
_journal_paper_doi 10.1021/ic0203623
_journal_volume 41
_journal_year 2002
_chemical_formula_sum 'C81 H72 B4 F16 N12 Zn2'
_chemical_formula_weight 1691.49
_chemical_name_systematic
;
  ?
;
_space_group_IT_number 165
_symmetry_cell_setting trigonal
_symmetry_space_group_name_Hall '-P 3 2"c'
_symmetry_space_group_name_H-M 'P -3 c 1'
_atom_sites_solution_hydrogens geom
_atom_sites_solution_primary direct
_atom_sites_solution_secondary difmap
_audit_creation_method SHELXL-97
_cell_angle_alpha 90.00
_cell_angle_beta 90.00
_cell_angle_gamma 120.00
_cell_formula_units_Z 2
_cell_length_a 10.610(2)
_cell_length_b 10.610(2)
_cell_length_c 41.124(11)
_cell_measurement_temperature 293(2)
_cell_volume 4009.2(15)
_computing_cell_refinement 'Bruker SMART'
_computing_data_collection 'Bruker SMART'
_computing_data_reduction 'Bruker SAINT'
_computing_molecular_graphics 'Bruker SHELXTL'
_computing_publication_material 'Bruker SHELXTL'
_computing_structure_refinement 'Bruker SHELXTL'
_computing_structure_solution 'Bruker SHELXTL'
_diffrn_ambient_temperature 293(2)
_diffrn_measured_fraction_theta_full 0.995
_diffrn_measured_fraction_theta_max 0.995
_diffrn_measurement_device_type 'CCD area detector'
_diffrn_measurement_method 'phi and omega scans'
_diffrn_radiation_monochromator graphite
_diffrn_radiation_source 'fine-focus sealed tube'
_diffrn_radiation_type MoK\a
_diffrn_radiation_wavelength 0.71073
_diffrn_reflns_av_R_equivalents 0.0546
_diffrn_reflns_av_sigmaI/netI 0.0259
_diffrn_reflns_limit_h_max 12
_diffrn_reflns_limit_h_min -12
_diffrn_reflns_limit_k_max 12
_diffrn_reflns_limit_k_min -11
_diffrn_reflns_limit_l_max 48
_diffrn_reflns_limit_l_min -48
_diffrn_reflns_number 18887
_diffrn_reflns_theta_full 25.00
_diffrn_reflns_theta_max 25.00
_diffrn_reflns_theta_min 1.98
_exptl_absorpt_coefficient_mu 0.687
_exptl_absorpt_correction_type none
_exptl_crystal_colour pale-yellow
_exptl_crystal_density_diffrn 1.401
_exptl_crystal_density_method 'not measured'
_exptl_crystal_description plate
_exptl_crystal_F_000 1732
_exptl_crystal_size_max 0.30
_exptl_crystal_size_mid 0.30
_exptl_crystal_size_min 0.15
_refine_diff_density_max 0.655
_refine_diff_density_min -0.666
_refine_diff_density_rms 0.075
_refine_ls_extinction_method none
_refine_ls_goodness_of_fit_ref 1.013
_refine_ls_hydrogen_treatment mixed
_refine_ls_matrix_type full
_refine_ls_number_parameters 199
_refine_ls_number_reflns 2366
_refine_ls_number_restraints 100
_refine_ls_restrained_S_all 1.124
_refine_ls_R_factor_all 0.0735
_refine_ls_R_factor_gt 0.0615
_refine_ls_shift/su_max 0.000
_refine_ls_shift/su_mean 0.000
_refine_ls_structure_factor_coef Fsqd
_refine_ls_weighting_details 'calc w=1/[\s^2^(Fo^2^)+(0.1360P)^2^+1.6900P] where P=(Fo^2^+2Fc^2^)/3'
_refine_ls_weighting_scheme calc
_refine_ls_wR_factor_gt 0.1850
_refine_ls_wR_factor_ref 0.1940
_reflns_number_gt 1860
_reflns_number_total 2366
_reflns_threshold_expression >2sigma(I)
_cod_data_source_file ic0203623_01.cif
_cod_data_source_block complex_1
_cod_depositor_comments
;
The following automatic conversions were performed:

'_symmetry_cell_setting' value 'Trigonal' changed to 'trigonal'
according to the built-in table from CIF Core dictionary named
'cif_core.dic' version 2.4.1 from 2010-06-29.

Automatic conversion script
Id: cif_fix_values 1646 2011-03-28 12:23:43Z adriana 
;
_cod_original_cell_volume 4009.5(15)
_cod_database_code 4318819

loop_
_symmetry_equiv_pos_as_xyz
'x, y, z'
'-y, x-y, z'
'-x+y, -x, z'
'y, x, -z+1/2'
'x-y, -y, -z+1/2'
'-x, -x+y, -z+1/2'
'-x, -y, -z'
'y, -x+y, -z'
'x-y, x, -z'
'-y, -x, z-1/2'
'-x+y, y, z-1/2'
'x, x-y, z-1/2'

loop_
_atom_site_label
_atom_site_type_symbol
_atom_site_fract_x
_atom_site_fract_y
_atom_site_fract_z
_atom_site_U_iso_or_equiv
_atom_site_adp_type
_atom_site_occupancy
_atom_site_symmetry_multiplicity
_atom_site_calc_flag
_atom_site_refinement_flags
_atom_site_disorder_assembly
_atom_site_disorder_group
Zn1 Zn 1.0000 1.0000 0.109690(17) 0.0511(4) Uani 1 3 d S . .
N1 N 0.8043(4) 0.8959(4) 0.07921(8) 0.0558(8) Uani 1 1 d . . .
N2 N 0.8610(4) 0.7972(4) 0.13334(7) 0.0516(8) Uani 1 1 d . . .
C1 C 0.7758(5) 0.9493(6) 0.05260(10) 0.0696(12) Uani 1 1 d . . .
H1A H 0.8359 1.0472 0.0476 0.084 Uiso 1 1 calc R . .
C2 C 0.6611(5) 0.8652(6) 0.03225(12) 0.0761(13) Uani 1 1 d . . .
H2A H 0.6431 0.9059 0.0140 0.091 Uiso 1 1 calc R . .
C3 C 0.5741(6) 0.7213(7) 0.03928(12) 0.0856(15) Uani 1 1 d . . .
H3A H 0.4983 0.6615 0.0254 0.103 Uiso 1 1 calc R . .
C4 C 0.5996(5) 0.6659(5) 0.06693(11) 0.0708(12) Uani 1 1 d . . .
H4A H 0.5397 0.5686 0.0724 0.085 Uiso 1 1 calc R . .
C5 C 0.7155(4) 0.7565(4) 0.08655(9) 0.0543(9) Uani 1 1 d . . .
C6 C 0.7498(4) 0.7047(4) 0.11753(9) 0.0528(9) Uani 1 1 d . . .
C7 C 0.6509(5) 0.5495(5) 0.12741(13) 0.0795(14) Uani 1 1 d . . .
H7A H 0.6897 0.5279 0.1463 0.119 Uiso 1 1 calc R . .
H7B H 0.6436 0.4861 0.1099 0.119 Uiso 1 1 calc R . .
H7C H 0.5561 0.5352 0.1323 0.119 Uiso 1 1 calc R . .
C10 C 0.8687(9) 0.7031(8) 0.21972(12) 0.116(3) Uani 1 1 d . . .
H10A H 0.8253 0.7037 0.2393 0.139 Uiso 1 1 calc R . .
C9 C 0.8313(8) 0.7491(7) 0.19195(11) 0.0933(19) Uani 1 1 d . . .
H9A H 0.7618 0.7781 0.1926 0.112 Uiso 1 1 calc R . .
C8 C 0.8985(5) 0.7513(4) 0.16320(9) 0.0559(10) Uani 1 1 d . . .
C13 C 1.0006(5) 0.7099(4) 0.16269(9) 0.0585(10) Uani 1 1 d . . .
H13A H 1.0477 0.7136 0.1433 0.070 Uiso 1 1 calc R . .
C12 C 1.0346(6) 0.6624(5) 0.19069(11) 0.0717(13) Uani 1 1 d . . .
H12A H 1.1044 0.6338 0.1900 0.086 Uiso 1 1 calc R . .
C11 C 0.9681(7) 0.6564(5) 0.21941(10) 0.0837(16) Uani 1 1 d . . .
C14 C 1.0000 0.5944(6) 0.2500 0.115(4) Uani 1 2 d S . .
H14A H 1.0821 0.5820 0.2457 0.138 Uiso 1 1 d R . .
B2 B 0.6667 0.3333 0.0435(2) 0.122(5) Uani 1 3 d SDU . .
F3 F 0.6667 0.3333 0.0102(3) 0.206(10) Uani 0.50 3 d SPDU A 1
F4 F 0.6951(9) 0.2285(9) 0.0566(3) 0.135(3) Uani 0.50 1 d PDU A 1
F3' F 0.6667 0.3333 0.0762(3) 0.190(8) Uani 0.50 3 d SPDU A 2
F4' F 0.607(2) 0.398(2) 0.0260(3) 0.253(8) Uani 0.50 1 d PDU A 2
B1 B 0.3333 0.6667 0.1277(3) 0.121(5) Uani 1 3 d SDU . .
F1 F 0.3333 0.6667 0.1613(4) 0.165(7) Uani 0.50 3 d SPDU B 1
F2 F 0.4583(5) 0.7847(6) 0.11365(15) 0.0825(15) Uani 0.50 1 d PDU B 1
F2' F 0.3123(15) 0.7680(13) 0.1448(3) 0.209(5) Uani 0.50 1 d PDU B 2
F1' F 0.3333 0.6667 0.0943(4) 0.301(13) Uani 0.50 3 d SPDU B 2

loop_
_atom_site_aniso_label
_atom_site_aniso_U_11
_atom_site_aniso_U_22
_atom_site_aniso_U_33
_atom_site_aniso_U_23
_atom_site_aniso_U_13
_atom_site_aniso_U_12
Zn1 0.0545(4) 0.0545(4) 0.0443(5) 0.000 0.000 0.0272(2)
N1 0.056(2) 0.057(2) 0.0524(19) 0.0022(15) -0.0033(15) 0.0269(16)
N2 0.0602(19) 0.0537(18) 0.0441(17) 0.0017(14) 0.0011(14) 0.0309(16)
C1 0.071(3) 0.077(3) 0.057(2) 0.006(2) -0.010(2) 0.034(3)
C2 0.073(3) 0.091(4) 0.062(3) 0.002(2) -0.014(2) 0.039(3)
C3 0.071(3) 0.099(4) 0.073(3) -0.012(3) -0.023(3) 0.033(3)
C4 0.058(2) 0.072(3) 0.066(3) -0.004(2) -0.005(2) 0.020(2)
C5 0.048(2) 0.061(2) 0.055(2) -0.0043(18) 0.0033(17) 0.0278(19)
C6 0.055(2) 0.053(2) 0.051(2) 0.0017(17) 0.0078(18) 0.0279(19)
C7 0.077(3) 0.063(3) 0.080(3) 0.011(2) 0.001(2) 0.021(2)
C10 0.223(8) 0.147(6) 0.050(3) 0.018(3) 0.029(4) 0.147(6)
C9 0.147(5) 0.125(5) 0.060(3) 0.016(3) 0.020(3) 0.107(5)
C8 0.074(3) 0.050(2) 0.047(2) 0.0000(17) 0.0009(18) 0.0337(19)
C13 0.076(3) 0.058(2) 0.048(2) 0.0013(17) 0.000(2) 0.038(2)
C12 0.103(4) 0.066(3) 0.065(3) -0.005(2) -0.010(2) 0.056(3)
C11 0.163(5) 0.073(3) 0.047(2) -0.012(2) -0.016(3) 0.083(4)
C14 0.247(12) 0.100(4) 0.046(4) -0.015(3) -0.031(5) 0.124(6)
B2 0.165(8) 0.165(8) 0.035(5) 0.000 0.000 0.083(4)
F3 0.260(15) 0.260(15) 0.099(14) 0.000 0.000 0.130(8)
F4 0.119(6) 0.109(5) 0.186(8) 0.033(6) -0.020(6) 0.065(5)
F3' 0.231(13) 0.231(13) 0.109(12) 0.000 0.000 0.115(6)
F4' 0.336(19) 0.35(2) 0.125(9) -0.040(11) -0.080(11) 0.215(14)
B1 0.130(7) 0.130(7) 0.102(10) 0.000 0.000 0.065(4)
F1 0.151(9) 0.151(9) 0.194(18) 0.000 0.000 0.076(5)
F2 0.059(3) 0.066(3) 0.114(4) -0.019(3) -0.005(3) 0.025(3)
F2' 0.176(10) 0.167(9) 0.317(15) 0.037(11) 0.068(11) 0.111(8)
F1' 0.301(17) 0.301(17) 0.30(3) 0.000 0.000 0.150(8)

loop_
_atom_type_symbol
_atom_type_description
_atom_type_scat_dispersion_real
_atom_type_scat_dispersion_imag
_atom_type_scat_source
C C 0.0033 0.0016 'International Tables Vol C Tables 4.2.6.8 and 6.1.1.4'
H H 0.0000 0.0000 'International Tables Vol C Tables 4.2.6.8 and 6.1.1.4'
N N 0.0061 0.0033 'International Tables Vol C Tables 4.2.6.8 and 6.1.1.4'
F F 0.0171 0.0103 'International Tables Vol C Tables 4.2.6.8 and 6.1.1.4'
B B 0.0013 0.0007 'International Tables Vol C Tables 4.2.6.8 and 6.1.1.4'
Zn Zn 0.2839 1.4301 'International Tables Vol C Tables 4.2.6.8 and 6.1.1.4'

loop_
_geom_angle_atom_site_label_1
_geom_angle_atom_site_label_2
_geom_angle_atom_site_label_3
_geom_angle
_geom_angle_site_symmetry_1
_geom_angle_site_symmetry_3
_geom_angle_publ_flag
N2 Zn1 N2 100.96(10) 2_765 3_675 ?
N2 Zn1 N2 100.96(10) 2_765 . ?
N2 Zn1 N2 100.96(10) 3_675 . ?
N2 Zn1 N1 165.55(13) 2_765 . ?
N2 Zn1 N1 93.48(13) 3_675 . ?
N2 Zn1 N1 75.54(13) . . ?
N2 Zn1 N1 93.48(13) 2_765 3_675 ?
N2 Zn1 N1 75.54(13) 3_675 3_675 ?
N2 Zn1 N1 165.55(13) . 3_675 ?
N1 Zn1 N1 90.57(13) . 3_675 ?
N2 Zn1 N1 75.54(12) 2_765 2_765 ?
N2 Zn1 N1 165.55(13) 3_675 2_765 ?
N2 Zn1 N1 93.48(13) . 2_765 ?
N1 Zn1 N1 90.57(13) . 2_765 ?
N1 Zn1 N1 90.57(13) 3_675 2_765 ?
C5 N1 C1 118.2(4) . . ?
C5 N1 Zn1 113.3(3) . . ?
C1 N1 Zn1 127.8(3) . . ?
C6 N2 C8 118.6(3) . . ?
C6 N2 Zn1 116.8(3) . . ?
C8 N2 Zn1 123.8(3) . . ?
N1 C1 C2 122.6(5) . . ?
C3 C2 C1 118.8(4) . . ?
C2 C3 C4 119.3(5) . . ?
C3 C4 C5 119.0(5) . . ?
N1 C5 C4 122.0(4) . . ?
N1 C5 C6 115.6(3) . . ?
C4 C5 C6 122.4(4) . . ?
N2 C6 C7 125.3(4) . . ?
N2 C6 C5 116.9(3) . . ?
C7 C6 C5 117.8(4) . . ?
C11 C10 C9 122.1(5) . . ?
C8 C9 C10 118.7(5) . . ?
C13 C8 C9 119.9(4) . . ?
C13 C8 N2 119.6(4) . . ?
C9 C8 N2 120.5(4) . . ?
C8 C13 C12 120.2(4) . . ?
C11 C12 C13 121.3(5) . . ?
C12 C11 C10 117.7(4) . . ?
C12 C11 C14 120.8(4) . . ?
C10 C11 C14 121.5(4) . . ?
C11 C14 C11 114.7(5) 6_765 . ?
F3' B2 F4' 122.1(6) . 3_665 ?
F3' B2 F4' 122.1(6) . 2_655 ?
F4' B2 F4' 94.4(8) 3_665 2_655 ?
F3' B2 F4' 122.1(6) . . ?
F4' B2 F4' 94.4(8) 3_665 . ?
F4' B2 F4' 94.4(8) 2_655 . ?
F3' B2 F3 180.000(1) . . ?
F4' B2 F3 57.9(6) 3_665 . ?
F4' B2 F3 57.9(6) 2_655 . ?
F4' B2 F3 57.9(6) . . ?
F3' B2 F4 67.3(5) . . ?
F4' B2 F4 91.6(9) 3_665 . ?
F4' B2 F4 68.6(8) 2_655 . ?
F4' B2 F4 162.4(9) . . ?
F3 B2 F4 112.7(5) . . ?
F3' B2 F4 67.3(5) . 2_655 ?
F4' B2 F4 68.6(8) 3_665 2_655 ?
F4' B2 F4 162.4(9) 2_655 2_655 ?
F4' B2 F4 91.6(9) . 2_655 ?
F3 B2 F4 112.7(5) . 2_655 ?
F4 B2 F4 106.0(6) . 2_655 ?
F3' B2 F4 67.3(5) . 3_665 ?
F4' B2 F4 162.4(9) 3_665 3_665 ?
F4' B2 F4 91.6(9) 2_655 3_665 ?
F4' B2 F4 68.6(8) . 3_665 ?
F3 B2 F4 112.7(5) . 3_665 ?
F4 B2 F4 106.0(6) . 3_665 ?
F4 B2 F4 106.0(6) 2_655 3_665 ?
F1' B1 F1 180.000(2) . . ?
F1' B1 F2' 120.2(7) . . ?
F1 B1 F2' 59.8(7) . . ?
F1' B1 F2' 120.2(7) . 2_665 ?
F1 B1 F2' 59.8(7) . 2_665 ?
F2' B1 F2' 96.9(10) . 2_665 ?
F1' B1 F2' 120.2(7) . 3_565 ?
F1 B1 F2' 59.8(7) . 3_565 ?
F2' B1 F2' 96.9(10) . 3_565 ?
F2' B1 F2' 96.9(10) 2_665 3_565 ?
F1' B1 F2 65.8(5) . 2_665 ?
F1 B1 F2 114.2(5) . 2_665 ?
F2' B1 F2 71.2(6) . 2_665 ?
F2' B1 F2 87.9(6) 2_665 2_665 ?
F2' B1 F2 167.7(8) 3_565 2_665 ?
F1' B1 F2 65.8(5) . . ?
F1 B1 F2 114.2(5) . . ?
F2' B1 F2 87.9(6) . . ?
F2' B1 F2 167.7(8) 2_665 . ?
F2' B1 F2 71.2(6) 3_565 . ?
F2 B1 F2 104.4(6) 2_665 . ?
F1' B1 F2 65.8(5) . 3_565 ?
F1 B1 F2 114.2(5) . 3_565 ?
F2' B1 F2 167.7(8) . 3_565 ?
F2' B1 F2 71.2(6) 2_665 3_565 ?
F2' B1 F2 87.9(6) 3_565 3_565 ?
F2 B1 F2 104.4(6) 2_665 3_565 ?
F2 B1 F2 104.4(6) . 3_565 ?

loop_
_geom_bond_atom_site_label_1
_geom_bond_atom_site_label_2
_geom_bond_distance
_geom_bond_site_symmetry_2
_geom_bond_publ_flag
Zn1 N2 2.140(3) 2_765 ?
Zn1 N2 2.140(3) 3_675 ?
Zn1 N2 2.140(3) . ?
Zn1 N1 2.193(3) . ?
Zn1 N1 2.193(3) 3_675 ?
Zn1 N1 2.193(3) 2_765 ?
N1 C5 1.331(5) . ?
N1 C1 1.335(5) . ?
N2 C6 1.273(5) . ?
N2 C8 1.448(5) . ?
C1 C2 1.376(6) . ?
C2 C3 1.363(7) . ?
C3 C4 1.367(7) . ?
C4 C5 1.380(6) . ?
C5 C6 1.503(6) . ?
C6 C7 1.500(6) . ?
C10 C11 1.371(8) . ?
C10 C9 1.376(7) . ?
C9 C8 1.375(6) . ?
C8 C13 1.357(6) . ?
C13 C12 1.376(6) . ?
C12 C11 1.361(7) . ?
C11 C14 1.534(5) . ?
C14 C11 1.534(5) 6_765 ?
B2 F3' 1.344(9) . ?
B2 F4' 1.354(8) 3_665 ?
B2 F4' 1.354(8) 2_655 ?
B2 F4' 1.354(8) . ?
B2 F3 1.369(9) . ?
B2 F4 1.398(6) . ?
B2 F4 1.398(6) 2_655 ?
B2 F4 1.398(6) 3_665 ?
B1 F1' 1.374(9) . ?
B1 F1 1.381(9) . ?
B1 F2' 1.392(8) . ?
B1 F2' 1.392(8) 2_665 ?
B1 F2' 1.392(8) 3_565 ?
B1 F2 1.415(6) 2_665 ?
B1 F2 1.415(6) . ?
B1 F2 1.415(6) 3_565 ?
